data_7025159
loop_
_publ_author_name
'Zhang, Li'
'Xu, Guan-Cheng'
'Xu, Hong-Bin'
'Mereacre, Valeriu'
'Wang, Zhe-Ming'
'Powell, Annie K.'
'Gao, Song'

_publ_section_title
;
 Synthesis, magnetic and photomagnetic study of new iron(ii)
 spin-crossover complexes with N4O2 coordination sphere
;
_journal_issue 20
_journal_name_full 'Dalton Transactions'
_journal_page_first 4856
_journal_paper_doi 10.1039/b925482j
_journal_volume 39
_journal_year 2010
_chemical_formula_moiety 'C28 H24 Fe N6 O2'
_chemical_formula_sum 'C28 H24 Fe N6 O2'
_chemical_formula_weight 532.38
_chemical_name_systematic
;
?
;
_space_group_IT_number 9
_symmetry_cell_setting monoclinic
_symmetry_space_group_name_Hall 'C -2yc'
_symmetry_space_group_name_H-M 'C 1 c 1'
_atom_sites_solution_hydrogens geom
_atom_sites_solution_primary direct
_atom_sites_solution_secondary difmap
_audit_creation_method SHELXL-97
_cell_angle_alpha 90.00
_cell_angle_beta 91.63(3)
_cell_angle_gamma 90.00
_cell_formula_units_Z 4
_cell_length_a 9.982(2)
_cell_length_b 20.133(4)
_cell_length_c 12.113(2)
_cell_measurement_reflns_used 13858
_cell_measurement_temperature 293(2)
_cell_measurement_theta_max 27.485
_cell_measurement_theta_min 3.395
_cell_volume 2433.3(8)
_computing_cell_refinement 'HKL Scalepack (Otwinowski & Minor, 1997)'
_computing_data_collection 'KappaCCD (Nonius B. V., 1998)'
_computing_data_reduction 'HKL Denzo (Otwinowski & Minor, 1997) & maXus (Mackay et al., 1998)'
_computing_molecular_graphics 'Bruker SHELXTL V5.1 (Sheldrick, 1998)'
_computing_publication_material 'SHELXL-97 (Sheldrick, 1997)'
_computing_structure_refinement 'SHELXL-97 (Sheldrick, 1997)'
_computing_structure_solution 'SHELXS-97 (Sheldrick, 1997)'
_diffrn_ambient_temperature 293(2)
_diffrn_detector_area_resol_mean 9
_diffrn_measured_fraction_theta_full 0.986
_diffrn_measured_fraction_theta_max 0.986
_diffrn_measurement_device_type 'NONIUS kappaCCD'
_diffrn_measurement_method CCD
_diffrn_radiation_monochromator graphite
_diffrn_radiation_source 'fine-focus sealed tube'
_diffrn_radiation_type MoK\a
_diffrn_radiation_wavelength 0.71073
_diffrn_reflns_av_R_equivalents 0.0072
_diffrn_reflns_av_sigmaI/netI 0.0847
_diffrn_reflns_limit_h_max 11
_diffrn_reflns_limit_h_min -11
_diffrn_reflns_limit_k_max 23
_diffrn_reflns_limit_k_min -23
_diffrn_reflns_limit_l_max 14
_diffrn_reflns_limit_l_min -14
_diffrn_reflns_number 4160
_diffrn_reflns_theta_full 25.00
_diffrn_reflns_theta_max 25.00
_diffrn_reflns_theta_min 3.66
_diffrn_standards_decay_% none
_exptl_absorpt_coefficient_mu 0.659
_exptl_absorpt_correction_T_max 0.879
_exptl_absorpt_correction_T_min 0.853
_exptl_absorpt_correction_type multi-scan
_exptl_absorpt_process_details
;
multi-scan from symmetry-related measurements
Sortav (Blessing 1995, 1997)
;
_exptl_crystal_colour 'blck green'
_exptl_crystal_density_diffrn 1.453
_exptl_crystal_density_method 'not measured'
_exptl_crystal_description block
_exptl_crystal_F_000 1104
_exptl_crystal_size_max 0.25
_exptl_crystal_size_mid 0.20
_exptl_crystal_size_min 0.20
_refine_diff_density_max 2.617
_refine_diff_density_min -0.673
_refine_diff_density_rms 0.145
_refine_ls_abs_structure_details 'Flack H D (1983), Acta Cryst. A39, 876-881'
_refine_ls_abs_structure_Flack 0.46(5)
_refine_ls_extinction_coef 0.0031(15)
_refine_ls_extinction_expression Fc^*^=kFc[1+0.001xFc^2^\l^3^/sin(2\q)]^-1/4^
_refine_ls_extinction_method SHELXL
_refine_ls_goodness_of_fit_ref 1.000
_refine_ls_hydrogen_treatment constr
_refine_ls_matrix_type full
_refine_ls_number_parameters 337
_refine_ls_number_reflns 4155
_refine_ls_number_restraints 2
_refine_ls_restrained_S_all 0.999
_refine_ls_R_factor_all 0.1389
_refine_ls_R_factor_gt 0.1066
_refine_ls_shift/su_max 0.000
_refine_ls_shift/su_mean 0.000
_refine_ls_structure_factor_coef Fsqd
_refine_ls_weighting_details 'calc w=1/[\s^2^(Fo^2^)+(0.1948P)^2^+0.0000P] where P=(Fo^2^+2Fc^2^)/3'
_refine_ls_weighting_scheme calc
_refine_ls_wR_factor_gt 0.2487
_refine_ls_wR_factor_ref 0.2654
_reflns_number_gt 2836
_reflns_number_total 4155
_reflns_threshold_expression >2sigma(I)
_cod_data_source_file b925482j.txt
_cod_data_source_block 2
_cod_depositor_comments
;
The following automatic conversions were performed:

'_symmetry_cell_setting' value 'Monoclinic' changed to 'monoclinic'
according to /home/saulius/struct/CIF-dictionaries/cif_core.dic
dictionary named 'cif_core.dic' version 2.4.2 from
2011-04-26.

'_refine_ls_hydrogen_treatment' value 'Constr' changed
to 'constr' according to
/home/saulius/struct/CIF-dictionaries/cif_core.dic dictionary named
'cif_core.dic' version 2.4.2 from 2011-04-26.

Automatic conversion script
Id: cif_fix_values 1891 2012-01-12 08:04:46Z andrius 
;
_cod_original_sg_symbol_H-M 'C c'
_cod_database_code 7025159

loop_
_symmetry_equiv_pos_as_xyz
'x, y, z'
'x, -y, z+1/2'
'x+1/2, y+1/2, z'
'x+1/2, -y+1/2, z+1/2'

loop_
_atom_site_label
_atom_site_type_symbol
_atom_site_fract_x
_atom_site_fract_y
_atom_site_fract_z
_atom_site_U_iso_or_equiv
_atom_site_adp_type
_atom_site_occupancy
_atom_site_symmetry_multiplicity
_atom_site_calc_flag
_atom_site_refinement_flags
Fe1 Fe 1.03728(13) 0.24154(5) 0.98534(11) 0.0470(5) Uani 1 1 d .
C1 C 1.2633(10) 0.1466(6) 0.9868(9) 0.061(3) Uani 1 1 d .
H1 H 1.2480 0.1421 0.9111 0.073 Uiso 1 1 calc R
C2 C 1.3695(13) 0.1149(7) 1.0321(12) 0.084(4) Uani 1 1 d .
H2 H 1.4247 0.0887 0.9895 0.101 Uiso 1 1 calc R
C3 C 1.3950(13) 0.1227(7) 1.1477(11) 0.083(4) Uani 1 1 d .
H3 H 1.4684 0.1019 1.1817 0.100 Uiso 1 1 calc R
C4 C 1.3129(11) 0.1602(6) 1.2073(14) 0.084(4) Uani 1 1 d .
H4 H 1.3260 0.1637 1.2834 0.101 Uiso 1 1 calc R
C5 C 1.2075(10) 0.1938(6) 1.1538(9) 0.061(3) Uani 1 1 d .
C6 C 1.1175(12) 0.2404(6) 1.2051(10) 0.062(3) Uani 1 1 d .
C7 C 1.1147(16) 0.2546(7) 1.3278(11) 0.082(4) Uani 1 1 d .
H7A H 1.0597 0.2928 1.3403 0.123 Uiso 1 1 calc R
H7B H 1.2042 0.2631 1.3554 0.123 Uiso 1 1 calc R
H7C H 1.0785 0.2170 1.3653 0.123 Uiso 1 1 calc R
C8 C 0.8912(10) 0.3397(6) 1.0701(8) 0.055(3) Uani 1 1 d .
C9 C 0.7992(10) 0.3991(5) 1.0863(9) 0.056(2) Uani 1 1 d .
C10 C 0.7849(13) 0.4273(7) 1.1893(10) 0.084(4) Uani 1 1 d .
H10 H 0.8334 0.4124 1.2512 0.101 Uiso 1 1 calc R
C11 C 0.6923(15) 0.4798(7) 1.1949(10) 0.091(4) Uani 1 1 d .
H11 H 0.6804 0.4994 1.2635 0.109 Uiso 1 1 calc R
C12 C 0.6198(15) 0.5038(7) 1.1085(14) 0.092(4) Uani 1 1 d .
H12 H 0.5591 0.5383 1.1172 0.110 Uiso 1 1 calc R
C13 C 0.6388(11) 0.4754(6) 1.0073(15) 0.088(4) Uani 1 1 d .
H13 H 0.5895 0.4916 0.9468 0.105 Uiso 1 1 calc R
C14 C 0.7279(11) 0.4235(6) 0.9904(11) 0.067(3) Uani 1 1 d .
H14 H 0.7405 0.4057 0.9207 0.081 Uiso 1 1 calc R
C15 C 1.2543(11) 0.3403(6) 0.9693(11) 0.067(3) Uani 1 1 d .
H15 H 1.2483 0.3472 1.0449 0.080 Uiso 1 1 calc R
C16 C 1.3503(13) 0.3740(7) 0.9145(15) 0.093(4) Uani 1 1 d .
H16 H 1.4109 0.4009 0.9534 0.111 Uiso 1 1 calc R
C17 C 1.3578(14) 0.3681(8) 0.7988(13) 0.094(5) Uani 1 1 d .
H17 H 1.4195 0.3925 0.7593 0.113 Uiso 1 1 calc R
C18 C 1.2705(12) 0.3251(6) 0.7471(11) 0.070(3) Uani 1 1 d .
H18 H 1.2747 0.3191 0.6711 0.084 Uiso 1 1 calc R
C19 C 1.1780(11) 0.2911(7) 0.8040(10) 0.068(3) Uani 1 1 d .
C20 C 1.0852(11) 0.2402(5) 0.7604(9) 0.060(3) Uani 1 1 d .
C21 C 1.0692(14) 0.2238(7) 0.6426(8) 0.072(3) Uani 1 1 d .
H21A H 1.1276 0.1877 0.6252 0.108 Uiso 1 1 calc R
H21B H 1.0914 0.2619 0.5992 0.108 Uiso 1 1 calc R
H21C H 0.9780 0.2112 0.6265 0.108 Uiso 1 1 calc R
C22 C 0.8770(10) 0.1428(6) 0.9065(9) 0.061(3) Uani 1 1 d .
C23 C 0.7794(10) 0.0859(5) 0.9052(9) 0.059(3) Uani 1 1 d .
C24 C 0.7203(17) 0.0638(6) 0.8051(9) 0.089(4) Uani 1 1 d .
H24 H 0.7465 0.0827 0.7390 0.107 Uiso 1 1 calc R
C25 C 0.6247(16) 0.0150(9) 0.8032(12) 0.108(5) Uani 1 1 d .
H25 H 0.5823 0.0032 0.7367 0.130 Uiso 1 1 calc R
C26 C 0.5907(15) -0.0172(7) 0.9006(12) 0.087(4) Uani 1 1 d .
H26 H 0.5295 -0.0521 0.8992 0.104 Uiso 1 1 calc R
C27 C 0.6469(13) 0.0029(6) 0.9945(10) 0.073(3) Uani 1 1 d .
H27 H 0.6234 -0.0177 1.0599 0.088 Uiso 1 1 calc R
C28 C 0.7400(11) 0.0537(6) 0.9985(10) 0.069(3) Uani 1 1 d .
H28 H 0.7770 0.0664 1.0666 0.083 Uiso 1 1 calc R
N1 N 1.1798(9) 0.1834(5) 1.0409(7) 0.060(2) Uani 1 1 d .
N2 N 1.0434(8) 0.2709(4) 1.1313(6) 0.0450(18) Uani 1 1 d .
N3 N 0.9599(9) 0.3219(5) 1.1609(7) 0.058(2) Uani 1 1 d .
N4 N 1.1683(8) 0.2977(5) 0.9205(6) 0.055(2) Uani 1 1 d .
N5 N 1.0200(9) 0.2125(5) 0.8402(6) 0.059(2) Uani 1 1 d .
N6 N 0.9304(8) 0.1594(5) 0.8166(6) 0.058(2) Uani 1 1 d .
O1 O 0.9006(7) 0.3144(3) 0.9772(6) 0.0536(16) Uani 1 1 d .
O2 O 0.9007(7) 0.1707(4) 1.0027(6) 0.0600(18) Uani 1 1 d .

loop_
_atom_site_aniso_label
_atom_site_aniso_U_11
_atom_site_aniso_U_22
_atom_site_aniso_U_33
_atom_site_aniso_U_23
_atom_site_aniso_U_13
_atom_site_aniso_U_12
Fe1 0.0684(9) 0.0474(7) 0.0250(6) -0.0022(8) -0.0019(5) 0.0008(9)
C1 0.059(6) 0.073(7) 0.052(7) -0.001(5) -0.006(5) 0.022(5)
C2 0.089(9) 0.082(8) 0.082(10) -0.008(7) 0.007(7) 0.020(7)
C3 0.076(8) 0.101(10) 0.070(9) 0.016(7) -0.018(7) 0.010(7)
C4 0.066(8) 0.071(7) 0.115(12) 0.043(8) -0.007(8) -0.011(6)
C5 0.053(6) 0.080(8) 0.049(6) 0.017(5) -0.009(5) -0.005(5)
C6 0.068(7) 0.077(7) 0.041(6) 0.003(5) 0.000(5) -0.014(6)
C7 0.099(10) 0.097(9) 0.050(8) 0.003(6) -0.013(7) -0.010(7)
C8 0.051(5) 0.083(8) 0.032(6) -0.006(5) -0.001(4) -0.011(5)
C9 0.061(6) 0.063(6) 0.045(6) -0.006(5) 0.006(5) -0.006(5)
C10 0.105(10) 0.101(10) 0.046(7) -0.003(7) 0.003(6) 0.004(8)
C11 0.141(12) 0.101(10) 0.031(6) -0.020(6) 0.021(7) 0.013(9)
C12 0.102(9) 0.076(8) 0.098(12) -0.007(8) 0.030(9) 0.017(7)
C13 0.052(7) 0.074(8) 0.137(14) -0.008(8) -0.004(7) 0.004(6)
C14 0.066(7) 0.065(7) 0.071(8) -0.022(6) -0.001(6) 0.002(5)
C15 0.053(6) 0.073(7) 0.074(8) 0.014(6) 0.000(6) -0.001(5)
C16 0.076(8) 0.076(8) 0.126(14) 0.027(9) 0.003(8) -0.002(6)
C17 0.084(9) 0.114(11) 0.086(10) 0.057(9) 0.024(8) 0.024(8)
C18 0.074(8) 0.072(7) 0.065(8) 0.000(6) 0.017(6) 0.000(6)
C19 0.062(7) 0.093(9) 0.049(7) 0.004(6) 0.008(5) 0.013(6)
C20 0.063(7) 0.077(7) 0.039(6) -0.007(5) -0.001(5) 0.020(5)
C21 0.093(8) 0.101(8) 0.023(5) 0.011(5) 0.009(5) 0.034(7)
C22 0.063(6) 0.082(8) 0.038(6) -0.016(5) -0.006(5) 0.004(5)
C23 0.067(6) 0.065(6) 0.043(6) -0.011(5) -0.009(5) 0.007(5)
C24 0.162(13) 0.076(8) 0.028(6) -0.007(5) -0.020(7) -0.020(8)
C25 0.141(13) 0.123(13) 0.059(9) -0.005(8) -0.020(9) -0.041(11)
C26 0.108(10) 0.073(8) 0.079(10) -0.009(7) 0.009(8) -0.010(7)
C27 0.110(9) 0.063(7) 0.046(6) -0.003(5) -0.002(6) -0.011(6)
C28 0.066(7) 0.084(8) 0.056(7) -0.013(6) -0.002(5) 0.003(6)
N1 0.065(5) 0.066(6) 0.048(6) 0.026(4) -0.006(4) 0.000(4)
N2 0.049(4) 0.061(5) 0.025(4) -0.006(3) -0.001(3) 0.001(4)
N3 0.066(5) 0.069(6) 0.039(5) 0.006(4) 0.001(4) -0.001(4)
N4 0.074(6) 0.069(6) 0.021(4) 0.016(4) 0.003(4) 0.004(4)
N5 0.077(6) 0.091(7) 0.008(4) 0.008(4) 0.002(3) 0.006(5)
N6 0.073(6) 0.081(6) 0.021(4) -0.006(4) -0.003(4) -0.004(4)
O1 0.072(4) 0.048(4) 0.040(4) -0.005(3) -0.002(3) 0.002(3)
O2 0.067(5) 0.067(5) 0.046(5) -0.006(4) -0.001(3) 0.007(4)

loop_
_atom_type_symbol
_atom_type_description
_atom_type_scat_dispersion_real
_atom_type_scat_dispersion_imag
_atom_type_scat_source
C C 0.0033 0.0016 'International Tables Vol C Tables 4.2.6.8 and 6.1.1.4'
H H 0.0000 0.0000 'International Tables Vol C Tables 4.2.6.8 and 6.1.1.4'
N N 0.0061 0.0033 'International Tables Vol C Tables 4.2.6.8 and 6.1.1.4'
O O 0.0106 0.0060 'International Tables Vol C Tables 4.2.6.8 and 6.1.1.4'
Fe Fe 0.3463 0.8444 'International Tables Vol C Tables 4.2.6.8 and 6.1.1.4'

loop_
_geom_angle_atom_site_label_1
_geom_angle_atom_site_label_2
_geom_angle_atom_site_label_3
_geom_angle
N5 Fe1 N2 176.5(4)
N5 Fe1 N4 81.0(4)
N2 Fe1 N4 101.4(4)
N5 Fe1 N1 100.7(4)
N2 Fe1 N1 81.9(4)
N4 Fe1 N1 89.8(4)
N5 Fe1 O2 80.1(4)
N2 Fe1 O2 97.5(3)
N4 Fe1 O2 161.0(3)
N1 Fe1 O2 91.6(3)
N5 Fe1 O1 98.0(4)
N2 Fe1 O1 79.5(3)
N4 Fe1 O1 91.1(3)
N1 Fe1 O1 161.2(3)
O2 Fe1 O1 93.6(3)
N1 C1 C2 125.0(11)
N1 C1 H1 117.5
C2 C1 H1 117.5
C1 C2 C3 117.8(12)
C1 C2 H2 121.1
C3 C2 H2 121.1
C4 C3 C2 119.8(12)
C4 C3 H3 120.1
C2 C3 H3 120.1
C3 C4 C5 119.2(15)
C3 C4 H4 120.4
C5 C4 H4 120.4
C4 C5 N1 120.3(12)
C4 C5 C6 125.6(12)
N1 C5 C6 114.0(9)
N2 C6 C5 111.0(10)
N2 C6 C7 124.1(11)
C5 C6 C7 124.8(11)
C6 C7 H7A 109.5
C6 C7 H7B 109.5
H7A C7 H7B 109.5
C6 C7 H7C 109.5
H7A C7 H7C 109.5
H7B C7 H7C 109.5
O1 C8 N3 126.1(10)
O1 C8 C9 120.1(9)
N3 C8 C9 113.8(9)
C10 C9 C14 122.0(11)
C10 C9 C8 121.2(10)
C14 C9 C8 116.9(9)
C9 C10 C11 115.9(12)
C9 C10 H10 122.0
C11 C10 H10 122.0
C12 C11 C10 124.9(11)
C12 C11 H11 117.6
C10 C11 H11 117.6
C11 C12 C13 117.5(12)
C11 C12 H12 121.3
C13 C12 H12 121.3
C12 C13 C14 123.4(15)
C12 C13 H13 118.3
C14 C13 H13 118.3
C13 C14 C9 116.4(12)
C13 C14 H14 121.8
C9 C14 H14 121.8
N4 C15 C16 123.8(13)
N4 C15 H15 118.1
C16 C15 H15 118.1
C15 C16 C17 120.0(15)
C15 C16 H16 120.0
C17 C16 H16 120.0
C18 C17 C16 117.2(12)
C18 C17 H17 121.4
C16 C17 H17 121.4
C19 C18 C17 121.4(12)
C19 C18 H18 119.3
C17 C18 H18 119.3
C18 C19 N4 121.6(12)
C18 C19 C20 127.0(11)
N4 C19 C20 111.2(10)
N5 C20 C21 125.5(11)
N5 C20 C19 110.8(10)
C21 C20 C19 123.8(11)
C20 C21 H21A 109.5
C20 C21 H21B 109.5
H21A C21 H21B 109.5
C20 C21 H21C 109.5
H21A C21 H21C 109.5
H21B C21 H21C 109.5
N6 C22 O2 125.5(11)
N6 C22 C23 118.6(9)
O2 C22 C23 115.9(9)
C28 C23 C24 116.0(11)
C28 C23 C22 123.6(9)
C24 C23 C22 120.4(11)
C25 C24 C23 121.1(12)
C25 C24 H24 119.4
C23 C24 H24 119.4
C24 C25 C26 120.3(12)
C24 C25 H25 119.8
C26 C25 H25 119.8
C27 C26 C25 118.6(13)
C27 C26 H26 120.7
C25 C26 H26 120.7
C26 C27 C28 121.8(12)
C26 C27 H27 119.1
C28 C27 H27 119.1
C23 C28 C27 122.0(11)
C23 C28 H28 119.0
C27 C28 H28 119.0
C1 N1 C5 117.6(9)
C1 N1 Fe1 129.7(8)
C5 N1 Fe1 111.6(7)
C6 N2 N3 120.8(9)
C6 N2 Fe1 120.4(7)
N3 N2 Fe1 118.7(6)
C8 N3 N2 106.7(8)
C15 N4 C19 115.9(10)
C15 N4 Fe1 129.4(7)
C19 N4 Fe1 114.7(8)
C20 N5 N6 119.9(8)
C20 N5 Fe1 122.1(8)
N6 N5 Fe1 118.0(6)
C22 N6 N5 107.6(8)
C8 O1 Fe1 109.0(7)
C22 O2 Fe1 108.7(7)

loop_
_geom_bond_atom_site_label_1
_geom_bond_atom_site_label_2
_geom_bond_distance
Fe1 N5 1.857(8)
Fe1 N2 1.864(8)
Fe1 N4 1.914(9)
Fe1 N1 1.947(9)
Fe1 O2 1.988(8)
Fe1 O1 2.003(7)
C1 N1 1.305(14)
C1 C2 1.342(17)
C1 H1 0.9300
C2 C3 1.425(18)
C2 H2 0.9300
C3 C4 1.339(19)
C3 H3 0.9300
C4 C5 1.396(15)
C4 H4 0.9300
C5 N1 1.403(14)
C5 C6 1.451(16)
C6 N2 1.298(15)
C6 C7 1.514(18)
C7 H7A 0.9600
C7 H7B 0.9600
C7 H7C 0.9600
C8 O1 1.241(12)
C8 N3 1.329(13)
C8 C9 1.524(15)
C9 C10 1.382(16)
C9 C14 1.432(16)
C10 C11 1.407(19)
C10 H10 0.9300
C11 C12 1.35(2)
C11 H11 0.9300
C12 C13 1.37(2)
C12 H12 0.9300
C13 C14 1.390(17)
C13 H13 0.9300
C14 H14 0.9300
C15 N4 1.338(15)
C15 C16 1.362(18)
C15 H15 0.9300
C16 C17 1.41(2)
C16 H16 0.9300
C17 C18 1.37(2)
C17 H17 0.9300
C18 C19 1.354(17)
C18 H18 0.9300
C19 N4 1.424(14)
C19 C20 1.470(18)
C20 N5 1.305(14)
C20 C21 1.468(15)
C21 H21A 0.9600
C21 H21B 0.9600
C21 H21C 0.9600
C22 N6 1.270(13)
C22 O2 1.309(13)
C22 C23 1.504(16)
C23 C28 1.371(17)
C23 C24 1.405(14)
C24 C25 1.37(2)
C24 H24 0.9300
C25 C26 1.40(2)
C25 H25 0.9300
C26 C27 1.318(18)
C26 H26 0.9300
C27 C28 1.381(17)
C27 H27 0.9300
C28 H28 0.9300
N2 N3 1.375(12)
N5 N6 1.418(13)
